data_7237358
loop_
_publ_author_name
'Peng, Zhixing'
'Wang, Zaibin'
'Huang, Zongwei'
'Liu, Shaojie'
'Lu, Ping'
'Wang, Yanguang'

_publ_section_title
;
 Expression of anti-Kasha's emission from amino benzothiadiazole and its
 utilization for fluorescent chemosensors and organic light emitting
 materials
;
_journal_issue 29
_journal_name_full 'Journal of Materials Chemistry C'
_journal_page_first 7864
_journal_paper_doi 10.1039/C8TC02416B
_journal_volume 6
_journal_year 2018
_chemical_formula_moiety 'C17 H19 N3 O S'
_chemical_formula_sum 'C17 H19 N3 O S'
_chemical_formula_weight 313.41
_space_group_crystal_system triclinic
_space_group_IT_number 2
_space_group_name_Hall '-P 1'
_space_group_name_H-M_alt 'P -1'
_atom_sites_solution_hydrogens geom
_atom_sites_solution_primary direct
_audit_creation_date 2016-12-30
_audit_creation_method
;
Olex2 1.2
(compiled 2016.11.30 svn.r3356 for OlexSys, GUI svn.r5269)
;
_audit_update_record
;
2017-12-29 deposited with the CCDC.
2018-07-02 downloaded from the CCDC.
;
_cell_angle_alpha 106.972(9)
_cell_angle_beta 102.465(8)
_cell_angle_gamma 107.518(8)
_cell_formula_units_Z 2
_cell_length_a 8.4386(8)
_cell_length_b 9.4891(9)
_cell_length_c 11.2415(11)
_cell_measurement_reflns_used 1736
_cell_measurement_temperature 170.0
_cell_measurement_theta_max 29.1978
_cell_measurement_theta_min 2.8307
_cell_volume 774.17(16)
_computing_cell_refinement
;
CrysAlisPro, Agilent Technologies,
Version 1.171.35.11 (release 16-05-2011 CrysAlis171 .NET)
(compiled May 16 2011,17:55:39)
;
_computing_data_collection
;
CrysAlisPro, Agilent Technologies,
Version 1.171.35.11 (release 16-05-2011 CrysAlis171 .NET)
(compiled May 16 2011,17:55:39)
;
_computing_data_reduction
;
CrysAlisPro, Agilent Technologies,
Version 1.171.35.11 (release 16-05-2011 CrysAlis171 .NET)
(compiled May 16 2011,17:55:39)
;
_computing_molecular_graphics 'Olex2 (Dolomanov et al., 2009)'
_computing_publication_material 'Olex2 (Dolomanov et al., 2009)'
_computing_structure_refinement 'ShelXL (Sheldrick, 2015)'
_computing_structure_solution 'ShelXS (Sheldrick, 2008)'
_diffrn_ambient_temperature 170.0
_diffrn_detector_area_resol_mean 10.3592
_diffrn_measured_fraction_theta_full 0.997
_diffrn_measured_fraction_theta_max 0.997
_diffrn_measurement_details
;
#__ type_ start__ end____ width___ exp.time_
  1 omega  -18.00   89.00   1.0000    1.5000
omega____ theta____ kappa____ phi______ frames
    -       10.8433   77.0000 -180.0000 107

#__ type_ start__ end____ width___ exp.time_
  2 omega  -44.00   35.00   1.0000    1.5000
omega____ theta____ kappa____ phi______ frames
    -       10.8433  -77.0000   60.0000 79

#__ type_ start__ end____ width___ exp.time_
  3 omega  -48.00   38.00   1.0000    1.5000
omega____ theta____ kappa____ phi______ frames
    -      -12.5621   83.0000  -67.0000 86
;
_diffrn_measurement_device_type 'Xcalibur, Atlas, Gemini ultra'
_diffrn_measurement_method '\w scans'
_diffrn_orient_matrix_UB_11 0.0246197000
_diffrn_orient_matrix_UB_12 0.0823066000
_diffrn_orient_matrix_UB_13 0.0374863000
_diffrn_orient_matrix_UB_21 0.0326814000
_diffrn_orient_matrix_UB_22 0.0200988000
_diffrn_orient_matrix_UB_23 -0.0484642000
_diffrn_orient_matrix_UB_31 -0.0840461000
_diffrn_orient_matrix_UB_32 -0.0048645000
_diffrn_orient_matrix_UB_33 -0.0337750000
_diffrn_radiation_monochromator graphite
_diffrn_radiation_type 'Mo K\a'
_diffrn_radiation_wavelength 0.7107
_diffrn_reflns_av_R_equivalents 0.0344
_diffrn_reflns_av_unetI/netI 0.0588
_diffrn_reflns_Laue_measured_fraction_full 0.997
_diffrn_reflns_Laue_measured_fraction_max 0.997
_diffrn_reflns_limit_h_max 9
_diffrn_reflns_limit_h_min -10
_diffrn_reflns_limit_k_max 11
_diffrn_reflns_limit_k_min -8
_diffrn_reflns_limit_l_max 13
_diffrn_reflns_limit_l_min -13
_diffrn_reflns_number 4768
_diffrn_reflns_point_group_measured_fraction_full 0.997
_diffrn_reflns_point_group_measured_fraction_max 0.997
_diffrn_reflns_theta_full 25.242
_diffrn_reflns_theta_max 25.350
_diffrn_reflns_theta_min 2.836
_diffrn_source 'Enhance (Mo) X-ray Source'
_exptl_absorpt_coefficient_mu 0.215
_exptl_absorpt_correction_T_max 1.00000
_exptl_absorpt_correction_T_min 0.96439
_exptl_absorpt_correction_type multi-scan
_exptl_absorpt_process_details
;
CrysAlisPro, Agilent Technologies,
Version 1.171.35.11 (release 16-05-2011 CrysAlis171 .NET)
(compiled May 16 2011,17:55:39)
Empirical absorption correction using spherical harmonics,
 implemented in SCALE3 ABSPACK scaling algorithm.
;
_exptl_crystal_colour red
_exptl_crystal_colour_primary red
_exptl_crystal_density_diffrn 1.344
_exptl_crystal_description block
_exptl_crystal_F_000 332
_exptl_crystal_size_max 0.49
_exptl_crystal_size_mid 0.4
_exptl_crystal_size_min 0.3
_refine_diff_density_max 0.396
_refine_diff_density_min -0.429
_refine_diff_density_rms 0.060
_refine_ls_extinction_method none
_refine_ls_goodness_of_fit_ref 1.056
_refine_ls_hydrogen_treatment constr
_refine_ls_matrix_type full
_refine_ls_number_parameters 201
_refine_ls_number_reflns 2825
_refine_ls_number_restraints 0
_refine_ls_restrained_S_all 1.056
_refine_ls_R_factor_all 0.0706
_refine_ls_R_factor_gt 0.0499
_refine_ls_shift/su_max 0.001
_refine_ls_shift/su_mean 0.000
_refine_ls_structure_factor_coef Fsqd
_refine_ls_weighting_details 'w=1/[\s^2^(Fo^2^)+(0.0554P)^2^+0.0569P] where P=(Fo^2^+2Fc^2^)/3'
_refine_ls_weighting_scheme calc
_refine_ls_wR_factor_gt 0.1115
_refine_ls_wR_factor_ref 0.1282
_reflns_Friedel_coverage 0.000
_reflns_number_gt 2158
_reflns_number_total 2825
_reflns_threshold_expression 'I > 2\s(I)'
_cod_data_source_file c8tc02416b2.cif
_cod_data_source_block 161230_pzx_3_8436
_cod_original_cell_volume 774.17(14)
_cod_database_code 7237358
_chemical_oxdiff_formula 'c10 h10 n2 o8 S1'
_shelx_space_group_comment
;
The symmetry employed for this shelxl refinement is uniquely defined
by the following loop, which should always be used as a source of
symmetry information in preference to the above space-group names.
They are only intended as comments.
;
_shelx_estimated_absorpt_t_max 0.938
_shelx_estimated_absorpt_t_min 0.902
_reflns_odcompleteness_completeness 99.56
_reflns_odcompleteness_iscentric 1
_reflns_odcompleteness_theta 26.32
_olex2_refinement_description
;
1. Fixed Uiso
 At 1.2 times of:
  All C(H) groups, All C(H,H) groups, All N(H) groups
 At 1.5 times of:
  All C(H,H,H) groups
2.a Secondary CH2 refined with riding coordinates:
 C14(H14A,H14B), C15(H15A,H15B), C16(H16A,H16B)
2.b Aromatic/amide H refined with riding coordinates:
 N3(H3), C3(H3A), C4(H4), C8(H8), C9(H9), C11(H11), C12(H12)
2.c Idealised Me refined as rotating group:
 C13(H13A,H13B,H13C), C17(H17A,H17B,H17C)
;
_shelx_shelxl_version_number 2016/6
_olex2_submission_special_instructions 'No special instructions were received'

loop_
_space_group_symop_operation_xyz
'x, y, z'
'-x, -y, -z'

loop_
_atom_site_label
_atom_site_type_symbol
_atom_site_fract_x
_atom_site_fract_y
_atom_site_fract_z
_atom_site_U_iso_or_equiv
_atom_site_adp_type
_atom_site_occupancy
_atom_site_site_symmetry_order
_atom_site_calc_flag
_atom_site_refinement_flags_posn
S1 S 0.40431(8) 1.03011(8) 0.68554(6) 0.0401(2) Uani 1 1 d .
O1 O -0.1011(2) 0.1146(2) 0.58494(17) 0.0416(5) Uani 1 1 d .
N1 N 0.3296(2) 0.8573(2) 0.69404(19) 0.0337(5) Uani 1 1 d .
N2 N 0.5871(2) 1.1174(2) 0.8072(2) 0.0345(5) Uani 1 1 d .
N3 N 0.8795(2) 1.1842(2) 1.02522(19) 0.0326(5) Uani 1 1 d .
H3 H 0.889148 1.248560 0.982108 0.039 Uiso 1 1 calc R
C1 C 0.4502(3) 0.8599(3) 0.7969(2) 0.0276(5) Uani 1 1 d .
C2 C 0.4390(3) 0.7322(3) 0.8436(2) 0.0270(5) Uani 1 1 d .
C3 C 0.5794(3) 0.7697(3) 0.9517(2) 0.0288(5) Uani 1 1 d .
H3A H 0.578533 0.689583 0.986512 0.035 Uiso 1 1 calc R
C4 C 0.7250(3) 0.9176(3) 1.0155(2) 0.0313(5) Uani 1 1 d .
H4 H 0.815296 0.932759 1.090834 0.038 Uiso 1 1 calc R
C5 C 0.7398(3) 1.0401(3) 0.9720(2) 0.0275(5) Uani 1 1 d .
C6 C 0.5971(3) 1.0094(3) 0.8604(2) 0.0279(5) Uani 1 1 d .
C7 C 0.2927(3) 0.5737(3) 0.7800(2) 0.0274(5) Uani 1 1 d .
C8 C 0.1964(3) 0.5098(3) 0.6453(2) 0.0330(6) Uani 1 1 d .
H8 H 0.221127 0.572783 0.594425 0.040 Uiso 1 1 calc R
C9 C 0.0671(3) 0.3586(3) 0.5849(2) 0.0343(6) Uani 1 1 d .
H9 H 0.003368 0.318731 0.493387 0.041 Uiso 1 1 calc R
C10 C 0.0286(3) 0.2636(3) 0.6557(2) 0.0311(5) Uani 1 1 d .
C11 C 0.1190(3) 0.3238(3) 0.7896(2) 0.0323(6) Uani 1 1 d .
H11 H 0.092691 0.260569 0.839991 0.039 Uiso 1 1 calc R
C12 C 0.2480(3) 0.4773(3) 0.8495(2) 0.0304(5) Uani 1 1 d .
H12 H 0.308238 0.518137 0.941689 0.036 Uiso 1 1 calc R
C13 C -0.1200(3) 0.0008(3) 0.6447(3) 0.0417(6) Uani 1 1 d .
H13A H -0.214049 -0.101503 0.582686 0.063 Uiso 1 1 calc GR
H13B H -0.150153 0.039055 0.724308 0.063 Uiso 1 1 calc GR
H13C H -0.009027 -0.013852 0.668583 0.063 Uiso 1 1 calc GR
C14 C 1.0120(3) 1.2329(3) 1.1512(2) 0.0317(5) Uani 1 1 d .
H14A H 1.071724 1.157141 1.144935 0.038 Uiso 1 1 calc R
H14B H 0.954217 1.228721 1.218692 0.038 Uiso 1 1 calc R
C15 C 1.1471(3) 1.3997(3) 1.1937(2) 0.0323(6) Uani 1 1 d .
H15A H 1.088350 1.476258 1.204630 0.039 Uiso 1 1 calc R
H15B H 1.200544 1.405425 1.124166 0.039 Uiso 1 1 calc R
C16 C 1.2908(3) 1.4472(3) 1.3221(2) 0.0358(6) Uani 1 1 d .
H16A H 1.235798 1.432238 1.389327 0.043 Uiso 1 1 calc R
H16B H 1.354901 1.375155 1.308794 0.043 Uiso 1 1 calc R
C17 C 1.4209(3) 1.6180(3) 1.3736(3) 0.0500(7) Uani 1 1 d .
H17A H 1.476942 1.633543 1.308021 0.075 Uiso 1 1 calc GR
H17B H 1.511147 1.640963 1.455816 0.075 Uiso 1 1 calc GR
H17C H 1.359216 1.690341 1.390308 0.075 Uiso 1 1 calc GR

loop_
_atom_site_aniso_label
_atom_site_aniso_U_11
_atom_site_aniso_U_22
_atom_site_aniso_U_33
_atom_site_aniso_U_23
_atom_site_aniso_U_13
_atom_site_aniso_U_12
S1 0.0409(4) 0.0345(4) 0.0374(4) 0.0202(3) 0.0001(3) 0.0077(3)
O1 0.0450(10) 0.0281(10) 0.0371(11) 0.0135(9) -0.0008(9) 0.0041(9)
N1 0.0364(11) 0.0319(12) 0.0296(11) 0.0158(10) 0.0041(10) 0.0101(10)
N2 0.0349(11) 0.0325(12) 0.0334(12) 0.0158(10) 0.0062(10) 0.0101(10)
N3 0.0305(11) 0.0314(12) 0.0305(11) 0.0135(10) 0.0042(9) 0.0077(10)
C1 0.0308(12) 0.0307(14) 0.0235(12) 0.0108(11) 0.0102(11) 0.0138(11)
C2 0.0323(12) 0.0249(13) 0.0253(12) 0.0091(11) 0.0105(11) 0.0131(11)
C3 0.0344(13) 0.0282(14) 0.0282(13) 0.0125(11) 0.0107(11) 0.0164(11)
C4 0.0325(13) 0.0330(14) 0.0275(13) 0.0100(11) 0.0061(11) 0.0159(12)
C5 0.0282(12) 0.0310(14) 0.0252(12) 0.0098(11) 0.0099(11) 0.0142(11)
C6 0.0303(12) 0.0291(14) 0.0256(12) 0.0113(11) 0.0095(11) 0.0123(11)
C7 0.0322(12) 0.0251(13) 0.0268(13) 0.0106(11) 0.0083(11) 0.0139(11)
C8 0.0438(14) 0.0290(15) 0.0283(14) 0.0143(12) 0.0113(12) 0.0142(12)
C9 0.0430(14) 0.0293(15) 0.0245(13) 0.0093(11) 0.0040(12) 0.0117(12)
C10 0.0317(12) 0.0251(14) 0.0334(14) 0.0106(11) 0.0077(11) 0.0095(11)
C11 0.0388(14) 0.0300(14) 0.0313(14) 0.0173(12) 0.0090(12) 0.0142(12)
C12 0.0374(13) 0.0289(14) 0.0245(13) 0.0116(11) 0.0054(11) 0.0146(12)
C13 0.0463(15) 0.0296(15) 0.0432(16) 0.0176(13) 0.0093(13) 0.0072(13)
C14 0.0300(12) 0.0338(14) 0.0301(13) 0.0128(11) 0.0073(11) 0.0122(11)
C15 0.0285(12) 0.0317(14) 0.0332(14) 0.0111(12) 0.0066(11) 0.0111(11)
C16 0.0330(13) 0.0382(16) 0.0319(14) 0.0143(12) 0.0072(12) 0.0098(12)
C17 0.0388(15) 0.0436(18) 0.0494(18) 0.0148(15) -0.0012(14) 0.0062(14)

loop_
_atom_type_symbol
_atom_type_description
_atom_type_scat_dispersion_real
_atom_type_scat_dispersion_imag
_atom_type_scat_source
C C 0.0033 0.0016 'International Tables Vol C Tables 4.2.6.8 and 6.1.1.4'
H H 0.0000 0.0000 'International Tables Vol C Tables 4.2.6.8 and 6.1.1.4'
N N 0.0061 0.0033 'International Tables Vol C Tables 4.2.6.8 and 6.1.1.4'
O O 0.0106 0.0060 'International Tables Vol C Tables 4.2.6.8 and 6.1.1.4'
S S 0.1246 0.1234 'International Tables Vol C Tables 4.2.6.8 and 6.1.1.4'

loop_
_geom_angle_atom_site_label_1
_geom_angle_atom_site_label_2
_geom_angle_atom_site_label_3
_geom_angle
N1 S1 N2 101.03(10)
C10 O1 C13 117.7(2)
C1 N1 S1 106.64(16)
C6 N2 S1 105.95(17)
C5 N3 H3 119.4
C5 N3 C14 121.18(19)
C14 N3 H3 119.4
N1 C1 C2 126.7(2)
N1 C1 C6 112.2(2)
C6 C1 C2 121.1(2)
C1 C2 C7 123.6(2)
C3 C2 C1 114.0(2)
C3 C2 C7 122.4(2)
C2 C3 H3A 117.4
C2 C3 C4 125.3(2)
C4 C3 H3A 117.4
C3 C4 H4 119.1
C5 C4 C3 121.8(2)
C5 C4 H4 119.1
N3 C5 C4 125.3(2)
N3 C5 C6 119.0(2)
C4 C5 C6 115.7(2)
N2 C6 C1 114.2(2)
N2 C6 C5 123.7(2)
C1 C6 C5 122.1(2)
C8 C7 C2 121.7(2)
C12 C7 C2 121.8(2)
C12 C7 C8 116.5(2)
C7 C8 H8 119.2
C9 C8 C7 121.5(2)
C9 C8 H8 119.2
C8 C9 H9 119.6
C8 C9 C10 120.7(2)
C10 C9 H9 119.6
O1 C10 C9 115.5(2)
O1 C10 C11 125.1(2)
C9 C10 C11 119.3(2)
C10 C11 H11 120.3
C10 C11 C12 119.3(2)
C12 C11 H11 120.3
C7 C12 H12 118.7
C11 C12 C7 122.6(2)
C11 C12 H12 118.7
O1 C13 H13A 109.5
O1 C13 H13B 109.5
O1 C13 H13C 109.5
H13A C13 H13B 109.5
H13A C13 H13C 109.5
H13B C13 H13C 109.5
N3 C14 H14A 109.3
N3 C14 H14B 109.3
N3 C14 C15 111.80(19)
H14A C14 H14B 107.9
C15 C14 H14A 109.3
C15 C14 H14B 109.3
C14 C15 H15A 109.3
C14 C15 H15B 109.3
C14 C15 C16 111.7(2)
H15A C15 H15B 107.9
C16 C15 H15A 109.3
C16 C15 H15B 109.3
C15 C16 H16A 108.9
C15 C16 H16B 108.9
H16A C16 H16B 107.7
C17 C16 C15 113.3(2)
C17 C16 H16A 108.9
C17 C16 H16B 108.9
C16 C17 H17A 109.5
C16 C17 H17B 109.5
C16 C17 H17C 109.5
H17A C17 H17B 109.5
H17A C17 H17C 109.5
H17B C17 H17C 109.5

loop_
_geom_bond_atom_site_label_1
_geom_bond_atom_site_label_2
_geom_bond_distance
S1 N1 1.609(2)
S1 N2 1.611(2)
O1 C10 1.366(3)
O1 C13 1.418(3)
N1 C1 1.354(3)
N2 C6 1.343(3)
N3 H3 0.8800
N3 C5 1.365(3)
N3 C14 1.447(3)
C1 C2 1.441(3)
C1 C6 1.424(3)
C2 C3 1.372(3)
C2 C7 1.473(3)
C3 H3A 0.9500
C3 C4 1.409(3)
C4 H4 0.9500
C4 C5 1.371(3)
C5 C6 1.426(3)
C7 C8 1.400(3)
C7 C12 1.388(3)
C8 H8 0.9500
C8 C9 1.371(3)
C9 H9 0.9500
C9 C10 1.381(3)
C10 C11 1.384(3)
C11 H11 0.9500
C11 C12 1.384(3)
C12 H12 0.9500
C13 H13A 0.9800
C13 H13B 0.9800
C13 H13C 0.9800
C14 H14A 0.9900
C14 H14B 0.9900
C14 C15 1.507(3)
C15 H15A 0.9900
C15 H15B 0.9900
C15 C16 1.514(3)
C16 H16A 0.9900
C16 H16B 0.9900
C16 C17 1.508(4)
C17 H17A 0.9800
C17 H17B 0.9800
C17 H17C 0.9800
